data_2023349
loop_
_publ_author_name
'Gurbanov, Atash V.'
'Guseinov, Firudin I.'
'Samigullina, Aida I.'
'H\"okelek, Tuncer'
'Hasanov, Khudayar I.'
'Javadzade, Tahir A.'
'Belay, Alebel N.'

_publ_section_title
;
 Syntheses, crystal structures, Hirshfeld surface analyses and crystal
 voids of 1-(4-bromophenyl)-2,2-dichloroethan-1-one and
 2,2-dibromo-1-(p-tolyl)ethan-1-one
;
_journal_coeditor_code NX2018
_journal_issue 2
_journal_name_full 'Acta Crystallographica Section E Crystallographic Communications'
_journal_paper_doi 10.1107/S205698902500012X
_journal_volume 81
_journal_year 2025
_chemical_formula_iupac 'C9 H8 Br2 O'
_chemical_formula_moiety 'C9 H8 Br2 O'
_chemical_formula_sum 'C9 H8 Br2 O'
_chemical_formula_weight 291.97
_chemical_name_common
;
2,2-Dibromo-1-(<i>p</i>-tolyl)ethan-1-one
;
_chemical_name_systematic
;
2,2-Dibromo-1-(4-methylphenyl)ethan-1-one
;
_space_group_crystal_system monoclinic
_space_group_IT_number 14
_space_group_name_Hall '-P 2ybc'
_space_group_name_H-M_alt 'P 1 21/c 1'
_atom_sites_solution_hydrogens geom
_atom_sites_solution_primary dual
_atom_sites_solution_secondary difmap
_audit_creation_method
;
Olex2 1.3
(compiled 2019.09.11 svn.r3662 for OlexSys, GUI svn.r5938)
;
_cell_angle_alpha 90
_cell_angle_beta 92.5200(10)
_cell_angle_gamma 90
_cell_formula_units_Z 4
_cell_length_a 6.62430(10)
_cell_length_b 9.95740(10)
_cell_length_c 14.3804(2)
_cell_measurement_reflns_used 8712
_cell_measurement_temperature 100.00(10)
_cell_measurement_theta_max 80.1840
_cell_measurement_theta_min 4.3970
_cell_volume 947.63(2)
_computing_cell_refinement
;
CrysAlisPro 1.171.43.117a (Rigaku OD, 2024)
;
_computing_data_collection
;
CrysAlis PRO (Rikagu OD, 2024)
;
_computing_data_reduction
;
CrysAlisPro 1.171.43.117a (Rigaku OD, 2024)
;
_computing_molecular_graphics
;
Olex2 1.3 (Dolomanov et al., 2009)
;
_computing_publication_material
;
Olex2 1.3 (Dolomanov et al., 2009)
;
_computing_structure_refinement
;
<i>SHELXL2018/3</i> (Sheldrick, 2015b)
;
_computing_structure_solution
;
<i>SHELXT2018/2</i> (Sheldrick, 2015a)
;
_diffrn_ambient_temperature 100.00(10)
_diffrn_detector 'Hybrid Pixel Array Detector'
_diffrn_detector_area_resol_mean 10.0000
_diffrn_measured_fraction_theta_full 1.000
_diffrn_measured_fraction_theta_max 0.992
_diffrn_measurement_device 'four-circle diffractometer'
_diffrn_measurement_device_type 'XtaLAB Synergy, Dualflex, HyPix'
_diffrn_measurement_method '\w scans'
_diffrn_radiation_monochromator mirror
_diffrn_radiation_probe x-ray
_diffrn_radiation_type 'Cu K\a'
_diffrn_radiation_wavelength 1.54184
_diffrn_reflns_av_R_equivalents 0.0305
_diffrn_reflns_av_unetI/netI 0.0177
_diffrn_reflns_limit_h_max 6
_diffrn_reflns_limit_h_min -8
_diffrn_reflns_limit_k_max 12
_diffrn_reflns_limit_k_min -12
_diffrn_reflns_limit_l_max 18
_diffrn_reflns_limit_l_min -18
_diffrn_reflns_number 12954
_diffrn_reflns_theta_full 67.684
_diffrn_reflns_theta_max 80.621
_diffrn_reflns_theta_min 5.405
_diffrn_source 'micro-focus sealed X-ray tube'
_exptl_absorpt_coefficient_mu 10.434
_exptl_absorpt_correction_T_max 0.680
_exptl_absorpt_correction_T_min 0.198
_exptl_absorpt_correction_type gaussian
_exptl_absorpt_process_details
;
(CrysAlisPr; Rigaku OD, 2024)
;
_exptl_crystal_colour colorless
_exptl_crystal_density_diffrn 2.047
_exptl_crystal_density_method 'not measured'
_exptl_crystal_description prism
_exptl_crystal_F_000 560
_exptl_crystal_size_max 0.22
_exptl_crystal_size_mid 0.16
_exptl_crystal_size_min 0.12
_refine_diff_density_max 0.613
_refine_diff_density_min -0.513
_refine_ls_extinction_coef 0.00143(13)
_refine_ls_extinction_expression Fc^*^=kFc[1+0.001xFc^2^\l^3^/sin(2\q)]^-1/4^
_refine_ls_extinction_method
;
<i>SHELXL2018/3</i> (Sheldrick, 2015b)
;
_refine_ls_goodness_of_fit_ref 1.075
_refine_ls_hydrogen_treatment constr
_refine_ls_matrix_type full
_refine_ls_number_parameters 111
_refine_ls_number_reflns 2075
_refine_ls_number_restraints 0
_refine_ls_restrained_S_all 1.075
_refine_ls_R_factor_all 0.0274
_refine_ls_R_factor_gt 0.0268
_refine_ls_shift/su_max 0.001
_refine_ls_shift/su_mean 0.000
_refine_ls_structure_factor_coef Fsqd
_refine_ls_weighting_details 'w=1/[\s^2^(Fo^2^)+(0.0353P)^2^+1.8407P] where P=(Fo^2^+2Fc^2^)/3'
_refine_ls_weighting_scheme calc
_refine_ls_wR_factor_gt 0.0701
_refine_ls_wR_factor_ref 0.0705
_reflns_number_gt 2046
_reflns_number_total 2075
_reflns_threshold_expression 'I > 2\s(I)'
_cod_data_source_file nx2018.cif
_cod_data_source_block II
_cod_database_code 2023349
_shelx_space_group_comment
;
The symmetry employed for this shelxl refinement is uniquely defined
by the following loop, which should always be used as a source of
symmetry information in preference to the above space-group names.
They are only intended as comments.
;
_shelx_estimated_absorpt_t_min 0.207
_shelx_estimated_absorpt_t_max 0.367

loop_
_space_group_symop_operation_xyz
'x, y, z'
'-x, y+1/2, -z+1/2'
'-x, -y, -z'
'x, -y-1/2, z-1/2'

loop_
_atom_site_type_symbol
_atom_site_label
_atom_site_fract_x
_atom_site_fract_y
_atom_site_fract_z
_atom_site_U_iso_or_equiv
_atom_site_adp_type
_atom_site_calc_flag
_atom_site_occupancy
_atom_site_disorder_assembly
_atom_site_disorder_group
Br Br1 1.23695(4) 0.66709(3) 0.63489(2) 0.01960(11) Uani d 1 . .
Br Br2 0.77764(4) 0.64644(3) 0.55958(2) 0.02528(12) Uani d 1 . .
O O2 0.9676(3) 0.8317(2) 0.75385(16) 0.0251(4) Uani d 1 . .
C C1 0.9651(4) 0.6269(3) 0.66762(18) 0.0169(5) Uani d 1 . .
H H1 0.959154 0.532581 0.691175 0.020 Uiso calc 1 . .
C C2 0.8893(4) 0.7229(3) 0.74202(18) 0.0163(5) Uani d 1 . .
C C3 0.7113(4) 0.6791(3) 0.79372(19) 0.0181(5) Uani d 1 . .
C C4 0.5987(4) 0.7784(3) 0.83659(18) 0.0186(5) Uani d 1 . .
H H4 0.639502 0.869684 0.833713 0.022 Uiso calc 1 . .
C C5 0.4273(4) 0.7438(3) 0.88335(18) 0.0195(5) Uani d 1 . .
H H5 0.350118 0.812055 0.911211 0.023 Uiso calc 1 . .
C C6 0.3669(4) 0.6097(3) 0.88997(18) 0.0185(5) Uani d 1 . .
C C7 0.4849(4) 0.5111(3) 0.84988(19) 0.0195(5) Uani d 1 . .
H H7 0.449098 0.419262 0.856196 0.023 Uiso calc 1 . .
C C8 0.6538(4) 0.5447(3) 0.80095(18) 0.0186(5) Uani d 1 . .
H H8 0.730070 0.476472 0.772465 0.022 Uiso calc 1 . .
C C9 0.1787(4) 0.5707(3) 0.9386(2) 0.0236(6) Uani d 1 . .
H H9A 0.216416 0.531296 0.999369 0.035 Uiso calc 1 . .
H H9B 0.102049 0.504843 0.900725 0.035 Uiso calc 1 . .
H H9C 0.095251 0.650586 0.947391 0.035 Uiso calc 1 . .

loop_
_atom_site_aniso_label
_atom_site_aniso_U_11
_atom_site_aniso_U_22
_atom_site_aniso_U_33
_atom_site_aniso_U_12
_atom_site_aniso_U_13
_atom_site_aniso_U_23
Br1 0.01651(16) 0.02134(17) 0.02127(17) -0.00045(9) 0.00428(10) 0.00094(10)
Br2 0.02045(17) 0.03458(19) 0.02068(17) -0.00176(11) -0.00073(11) -0.00414(11)
O2 0.0244(10) 0.0201(10) 0.0314(11) -0.0065(8) 0.0095(8) -0.0060(8)
C1 0.0136(11) 0.0193(12) 0.0179(12) -0.0003(9) 0.0025(9) 0.0003(10)
C2 0.0161(11) 0.0152(12) 0.0176(11) -0.0002(9) 0.0015(9) 0.0014(9)
C3 0.0164(12) 0.0177(12) 0.0203(12) -0.0002(10) 0.0010(10) 0.0007(10)
C4 0.0190(12) 0.0169(12) 0.0198(12) -0.0005(9) -0.0001(9) 0.0001(10)
C5 0.0201(12) 0.0218(13) 0.0167(11) 0.0045(10) 0.0022(9) -0.0031(10)
C6 0.0176(12) 0.0248(13) 0.0132(11) -0.0005(10) 0.0013(9) -0.0001(10)
C7 0.0182(12) 0.0193(12) 0.0210(12) -0.0011(10) 0.0007(10) 0.0008(10)
C8 0.0187(12) 0.0177(13) 0.0196(12) 0.0005(9) 0.0030(9) 0.0008(10)
C9 0.0199(12) 0.0287(15) 0.0228(13) -0.0025(11) 0.0053(10) -0.0001(11)

loop_
_atom_type_symbol
_atom_type_description
_atom_type_scat_dispersion_real
_atom_type_scat_dispersion_imag
_atom_type_scat_source
C C 0.0181 0.0091 'International Tables Vol C Tables 4.2.6.8 and 6.1.1.4'
H H 0.0000 0.0000 'International Tables Vol C Tables 4.2.6.8 and 6.1.1.4'
Br Br -0.6763 1.2805 'International Tables Vol C Tables 4.2.6.8 and 6.1.1.4'
O O 0.0492 0.0322 'International Tables Vol C Tables 4.2.6.8 and 6.1.1.4'

loop_
_exptl_crystal_face_index_h
_exptl_crystal_face_index_k
_exptl_crystal_face_index_l
_exptl_crystal_face_perp_dist
1 -1 0 0.0654
-1 1 0 0.0996
-1 -1 -1 0.0813
1 1 1 0.0813
1 -1 1 0.0723
-1 1 -1 0.0953
-1 -1 1 0.0808
1 1 -1 0.0740
0 0 1 0.0561
0 0 -1 0.0646
-1 1 1 0.0923
1 -1 -1 0.0760
0 -1 0 0.0917
0 1 0 0.1376

loop_
_geom_angle_atom_site_label_1
_geom_angle_atom_site_label_2
_geom_angle_atom_site_label_3
_geom_angle_site_symmetry_1
_geom_angle_site_symmetry_3
_geom_angle
_geom_angle_publ_flag
Br1 C1 Br2 . . 110.71(13) ?
Br1 C1 H1 . . 109.2 ?
Br2 C1 H1 . . 109.2 ?
C2 C1 Br1 . . 112.31(18) ?
C2 C1 Br2 . . 106.03(17) ?
C2 C1 H1 . . 109.2 ?
O2 C2 C1 . . 120.3(2) ?
O2 C2 C3 . . 122.5(2) ?
C3 C2 C1 . . 117.2(2) ?
C4 C3 C2 . . 117.6(2) ?
C8 C3 C2 . . 122.9(2) ?
C8 C3 C4 . . 119.5(2) ?
C3 C4 H4 . . 119.9 ?
C5 C4 C3 . . 120.1(3) ?
C5 C4 H4 . . 119.9 ?
C4 C5 H5 . . 119.6 ?
C4 C5 C6 . . 120.9(2) ?
C6 C5 H5 . . 119.6 ?
C5 C6 C9 . . 121.5(2) ?
C7 C6 C5 . . 118.4(2) ?
C7 C6 C9 . . 120.0(3) ?
C6 C7 H7 . . 119.4 ?
C8 C7 C6 . . 121.2(3) ?
C8 C7 H7 . . 119.4 ?
C3 C8 H8 . . 120.1 ?
C7 C8 C3 . . 119.8(3) ?
C7 C8 H8 . . 120.1 ?
C6 C9 H9A . . 109.5 ?
C6 C9 H9B . . 109.5 ?
C6 C9 H9C . . 109.5 ?
H9A C9 H9B . . 109.5 ?
H9A C9 H9C . . 109.5 ?
H9B C9 H9C . . 109.5 ?

loop_
_geom_bond_atom_site_label_1
_geom_bond_atom_site_label_2
_geom_bond_site_symmetry_2
_geom_bond_distance
_geom_bond_publ_flag
Br1 C1 . 1.923(3) ?
Br2 C1 . 1.955(3) ?
O2 C2 . 1.210(3) ?
C1 H1 . 1.0000 ?
C1 C2 . 1.535(4) ?
C2 C3 . 1.487(4) ?
C3 C4 . 1.398(4) ?
C3 C8 . 1.396(4) ?
C4 H4 . 0.9500 ?
C4 C5 . 1.388(4) ?
C5 H5 . 0.9500 ?
C5 C6 . 1.398(4) ?
C6 C7 . 1.396(4) ?
C6 C9 . 1.507(4) ?
C7 H7 . 0.9500 ?
C7 C8 . 1.389(4) ?
C8 H8 . 0.9500 ?
C9 H9A . 0.9800 ?
C9 H9B . 0.9800 ?
C9 H9C . 0.9800 ?

loop_
_geom_contact_atom_site_label_1
_geom_contact_atom_site_label_2
_geom_contact_distance
_geom_contact_site_symmetry_1
_geom_contact_site_symmetry_2
_geom_contact_publ_flag
Br1 O2 3.011(2) . . yes
C4 Br2 3.452(3) . 4_576 yes
C5 Br2 3.534(3) . 4_576 yes
C1 O2 3.173(4) . 2_746 yes
O2 H4 2.53 . . yes
H1 O2 2.20 . 2_746 yes
H8 O2 2.51 . 2_746 yes
C1 H8 2.67 . . yes
C8 H1 2.62 . . yes
H1 H8 2.03 . . yes
H5 H9C 2.40 . . yes

loop_
_geom_hbond_atom_site_label_D
_geom_hbond_atom_site_label_H
_geom_hbond_atom_site_label_A
_geom_hbond_site_symmetry_A
_geom_hbond_distance_DH
_geom_hbond_distance_HA
_geom_hbond_distance_DA
_geom_hbond_angle_DHA
_geom_hbond_publ_flag
C1 H1 O2 2_746 1.00 2.20 3.173(4) 165 yes
C8 H8 O2 2_746 0.95 2.51 3.403(3) 157 yes

loop_
_geom_torsion_atom_site_label_1
_geom_torsion_atom_site_label_2
_geom_torsion_atom_site_label_3
_geom_torsion_atom_site_label_4
_geom_torsion_site_symmetry_1
_geom_torsion_site_symmetry_2
_geom_torsion_site_symmetry_3
_geom_torsion_site_symmetry_4
_geom_torsion
_geom_torsion_publ_flag
Br1 C1 C2 O2 . . . . 21.6(3) ?
Br1 C1 C2 C3 . . . . -161.77(18) ?
Br2 C1 C2 O2 . . . . -99.5(3) ?
Br2 C1 C2 C3 . . . . 77.2(2) ?
O2 C2 C3 C4 . . . . 18.2(4) ?
O2 C2 C3 C8 . . . . -161.7(3) ?
C1 C2 C3 C4 . . . . -158.4(2) ?
C1 C2 C3 C8 . . . . 21.7(4) ?
C2 C3 C4 C5 . . . . 178.0(2) ?
C2 C3 C8 C7 . . . . -179.6(2) ?
C3 C4 C5 C6 . . . . 1.3(4) ?
C4 C3 C8 C7 . . . . 0.5(4) ?
C4 C5 C6 C7 . . . . 1.1(4) ?
C4 C5 C6 C9 . . . . -178.6(2) ?
C5 C6 C7 C8 . . . . -2.8(4) ?
C6 C7 C8 C3 . . . . 2.0(4) ?
C8 C3 C4 C5 . . . . -2.1(4) ?
C9 C6 C7 C8 . . . . 177.0(2) ?
